data_4133350
loop_
_publ_author_name
'Zhang, Congcong'
'Hou, Guohua'
'Zi, Guofu'
'Ding, Wanjian'
'Walter, Marc D.'

_publ_section_title
;
 A Base-Free Terminal Actinide Phosphinidene Metallocene: Synthesis,
 Structure, Reactivity, and Computational Studies.
;
_journal_issue 43
_journal_name_full 'Journal of the American Chemical Society'
_journal_page_first 14511
_journal_page_last 14525
_journal_paper_doi 10.1021/jacs.8b09746
_journal_volume 140
_journal_year 2018
_chemical_formula_moiety 'C35 H61 Th, I'
_chemical_formula_sum 'C35 H61 I Th'
_chemical_formula_weight 840.77
_space_group_crystal_system monoclinic
_space_group_IT_number 14
_space_group_name_Hall '-P 2ybc'
_space_group_name_H-M_alt 'P 1 21/c 1'
_atom_sites_solution_hydrogens geom
_audit_creation_date 2018-10-02
_audit_creation_method
;
Olex2 1.2
(compiled 2017.03.28 svn.r3405 for OlexSys, GUI svn.r5337)
;
_cell_angle_alpha 90
_cell_angle_beta 105.518(8)
_cell_angle_gamma 90
_cell_formula_units_Z 4
_cell_length_a 9.3556(6)
_cell_length_b 23.2292(17)
_cell_length_c 16.8874(13)
_cell_measurement_reflns_used 8003
_cell_measurement_temperature 100.00(10)
_cell_measurement_theta_max 73.0420
_cell_measurement_theta_min 3.7850
_cell_volume 3536.2(5)
_computing_cell_refinement 'CrysAlisPro 1.171.39.32a (Rigaku OD, 2017)'
_computing_data_collection 'CrysAlisPro 1.171.39.32a (Rigaku OD, 2017)'
_computing_data_reduction 'CrysAlisPro 1.171.39.32a (Rigaku OD, 2017)'
_computing_molecular_graphics 'Olex2 (Dolomanov et al., 2009)'
_computing_publication_material 'Olex2 (Dolomanov et al., 2009)'
_computing_structure_refinement 'ShelXL (Sheldrick, 2015)'
_diffrn_ambient_environment N~2~
_diffrn_ambient_temperature 100.00(10)
_diffrn_detector 'CCD plate'
_diffrn_detector_area_resol_mean 5.3127
_diffrn_detector_type AtlasS2
_diffrn_measured_fraction_theta_full 0.998
_diffrn_measured_fraction_theta_max 0.978
_diffrn_measurement_details
;
List of Runs (angles in degrees, time in seconds):

  # Type    Start    End  Width  t~exp~   \w     \q     \k     \f   Frames
--------------------------------------------------------------------------
  1  \w   -106.00 -29.00   1.00    3.00    --  -41.74 -57.00 -90.00   77
  2  \w    -69.00  33.00   1.00    3.00    --  -41.74  77.00  30.00  102
  3  \w     29.00  76.00   1.00    3.00    --   41.74-125.00-180.00   47
  4  \w     35.00 103.00   1.00    7.00    --  107.19 -61.00 -60.00   68
  5  \w    138.00 167.00   1.00    7.00    --  107.19 125.00-150.00   29
  6  \w     98.00 175.00   1.00    7.00    --  107.19  45.00  90.00   77
  7  \w     83.00 109.00   1.00    7.00    --  107.19-125.00-120.00   26
  8  \w     35.00  61.00   1.00    7.00    --  107.19-125.00-120.00   26
  9  \w     86.00 165.00   1.00    7.00    --  107.19  45.00  30.00   79
 10  \w    130.00 177.00   1.00    7.00    --  107.19 125.00  60.00   47
 11  \w     35.00 130.00   1.00    7.00    --  107.19 -61.00 150.00   95
 12  \w    -97.00 -71.00   1.00    4.00    --  -41.74-156.00  54.00   26
 13  \w     49.00  74.00   1.00    4.00    --   41.74 -77.00 150.00   25
 14  \w    -20.00  15.00   1.00    4.00    --   41.74 -77.00 150.00   35
 15  \w     91.00 117.00   1.00    7.00    --  107.19-125.00 -30.00   26
 16  \w    151.00 177.00   1.00    7.00    --  107.19  61.00 120.00   26
 17  \w    124.00 150.00   1.00    7.00    --  107.19 125.00-180.00   26
 18  \w     85.00 111.00   1.00    7.00    --  107.19  61.00 120.00   26
 19  \w     59.00 100.00   1.00    7.00    --  107.19  15.00-150.00   41
;
_diffrn_measurement_device 'four-circle diffractometer'
_diffrn_measurement_device_type 'SuperNova, Dual, Cu at home/near, AtlasS2'
_diffrn_measurement_method '\w scans'
_diffrn_orient_matrix_type 'CrysAlisPro convention (1999,Acta A55,543-557)'
_diffrn_orient_matrix_UB_11 0.1181551000
_diffrn_orient_matrix_UB_12 0.0198111000
_diffrn_orient_matrix_UB_13 -0.0424356000
_diffrn_orient_matrix_UB_21 -0.0521553000
_diffrn_orient_matrix_UB_22 0.0627215000
_diffrn_orient_matrix_UB_23 0.0021576000
_diffrn_orient_matrix_UB_31 0.1118960000
_diffrn_orient_matrix_UB_32 0.0084322000
_diffrn_orient_matrix_UB_33 0.0846874000
_diffrn_radiation_monochromator mirror
_diffrn_radiation_probe x-ray
_diffrn_radiation_type CuK\a
_diffrn_radiation_wavelength 1.54184
_diffrn_reflns_av_R_equivalents 0.0584
_diffrn_reflns_av_unetI/netI 0.0749
_diffrn_reflns_Laue_measured_fraction_full 0.998
_diffrn_reflns_Laue_measured_fraction_max 0.978
_diffrn_reflns_limit_h_max 11
_diffrn_reflns_limit_h_min -11
_diffrn_reflns_limit_k_max 27
_diffrn_reflns_limit_k_min -28
_diffrn_reflns_limit_l_max 20
_diffrn_reflns_limit_l_min -18
_diffrn_reflns_number 18439
_diffrn_reflns_point_group_measured_fraction_full 0.998
_diffrn_reflns_point_group_measured_fraction_max 0.978
_diffrn_reflns_theta_full 67.684
_diffrn_reflns_theta_max 73.338
_diffrn_reflns_theta_min 3.806
_diffrn_source 'micro-focus sealed X-ray tube'
_diffrn_source_type 'SuperNova (Cu) X-ray Source'
_exptl_absorpt_coefficient_mu 20.574
_exptl_absorpt_correction_T_max 1.00000
_exptl_absorpt_correction_T_min 0.47136
_exptl_absorpt_correction_type multi-scan
_exptl_absorpt_process_details
;
CrysAlisPro 1.171.39.32a (Rigaku Oxford Diffraction, 2017)
Empirical absorption correction using spherical harmonics,
 implemented in SCALE3 ABSPACK scaling algorithm.
;
_exptl_crystal_colour colourless
_exptl_crystal_colour_primary colourless
_exptl_crystal_density_diffrn 1.579
_exptl_crystal_description block
_exptl_crystal_F_000 1656
_exptl_crystal_size_max 0.1
_exptl_crystal_size_mid 0.08
_exptl_crystal_size_min 0.05
_refine_diff_density_max 2.451
_refine_diff_density_min -2.599
_refine_diff_density_rms 0.221
_refine_ls_extinction_method none
_refine_ls_goodness_of_fit_ref 1.051
_refine_ls_hydrogen_treatment constr
_refine_ls_matrix_type full
_refine_ls_number_parameters 359
_refine_ls_number_reflns 6957
_refine_ls_number_restraints 24
_refine_ls_restrained_S_all 1.063
_refine_ls_R_factor_all 0.0545
_refine_ls_R_factor_gt 0.0441
_refine_ls_shift/su_max 0.001
_refine_ls_shift/su_mean 0.000
_refine_ls_structure_factor_coef Fsqd
_refine_ls_weighting_details 'w=1/[\s^2^(Fo^2^)+(0.0229P)^2^+27.5278P] where P=(Fo^2^+2Fc^2^)/3'
_refine_ls_weighting_scheme calc
_refine_ls_wR_factor_gt 0.0976
_refine_ls_wR_factor_ref 0.1031
_reflns_Friedel_coverage 0.000
_reflns_number_gt 6010
_reflns_number_total 6957
_reflns_threshold_expression 'I > 2\s(I)'
_cod_data_source_file ja8b09746_si_002.cif
_cod_data_source_block compound2
_cod_database_code 4133350
_shelx_shelxl_version_number 2014/7
_chemical_oxdiff_formula C1H1I1Th1
_shelx_space_group_comment
;
The symmetry employed for this shelxl refinement is uniquely defined
by the following loop, which should always be used as a source of
symmetry information in preference to the above space-group names.
They are only intended as comments.
;
_reflns_odcompleteness_completeness 99.83
_reflns_odcompleteness_iscentric 1
_reflns_odcompleteness_theta 66.97
_olex2_refinement_description
;
1. Fixed Uiso
 At 1.2 times of:
  All C(H) groups
 At 1.5 times of:
  All C(H,H,H) groups
2. Restrained distances
 Th1-C35 = Th1-C35'
 2.45 with sigma of 0.01
 Th1-I1 = Th1-I1'
 3.05 with sigma of 0.01
 H8A-H35F
 2.2 with sigma of 0.1
 H11C-H35E
 2.2 with sigma of 0.1
3. Uiso/Uaniso restraints and constraints
Uanis(C35) \\sim Ueq, Uanis(I1) \\sim Ueq, Uanis(I1') \\sim Ueq: with sigma of
0.0001 and sigma for terminal atoms of 0.0002
Uanis(I1) = Uanis(I1')
Uanis(C35) = Uanis(C35')
4. Others
 Sof(I1')=Sof(C35')=Sof(H35D)=Sof(H35E)=Sof(H35F)=1-FVAR(1)
 Sof(I1)=Sof(C35)=Sof(H35A)=Sof(H35B)=Sof(H35C)=FVAR(1)
5.a Me refined with riding coordinates:
 C35(H35A,H35B,H35C), C35'(H35D,H35E,H35F)
5.b Aromatic/amide H refined with riding coordinates:
 C3(H3), C5(H5), C20(H20), C22(H22)
5.c Idealised Me refined as rotating group:
 C7(H7A,H7B,H7C), C8(H8A,H8B,H8C), C9(H9A,H9B,H9C), C11(H11A,H11B,H11C),
 C12(H12A,H12B,H12C), C13(H13A,H13B,H13C), C15(H15A,H15B,H15C), C16(H16A,H16B,
 H16C), C17(H17A,H17B,H17C), C24(H24A,H24B,H24C), C25(H25A,H25B,H25C), C26(H26A,
 H26B,H26C), C28(H28A,H28B,H28C), C29(H29A,H29B,H29C), C30(H30A,H30B,H30C),
 C32(H32A,H32B,H32C), C33(H33A,H33B,H33C), C34(H34A,H34B,H34C)
;
_olex2_submission_special_instructions 'No special instructions were received'
_oxdiff_exptl_absorpt_empirical_details
;
Empirical correction (ABSPACK) includes:
- Absorption correction using spherical harmonics
- Frame scaling
;
_oxdiff_exptl_absorpt_empirical_full_max 1.753
_oxdiff_exptl_absorpt_empirical_full_min 0.520

loop_
_space_group_symop_operation_xyz
'x, y, z'
'-x, y+1/2, -z+1/2'
'-x, -y, -z'
'x, -y-1/2, z-1/2'

loop_
_atom_site_label
_atom_site_type_symbol
_atom_site_fract_x
_atom_site_fract_y
_atom_site_fract_z
_atom_site_U_iso_or_equiv
_atom_site_adp_type
_atom_site_occupancy
_atom_site_site_symmetry_order
_atom_site_calc_flag
_atom_site_refinement_flags_posn
_atom_site_refinement_flags_adp
_atom_site_refinement_flags_occupancy
_atom_site_disorder_assembly
_atom_site_disorder_group
C1 C 0.2443(8) 0.2666(3) 0.3517(5) 0.0137(14) Uani 1 1 d . . . . .
C2 C 0.3737(8) 0.2802(3) 0.4201(4) 0.0132(14) Uani 1 1 d . . . . .
C3 C 0.3332(8) 0.3299(3) 0.4598(5) 0.0136(14) Uani 1 1 d . . . . .
H3 H 0.3948 0.3482 0.5052 0.016 Uiso 1 1 calc R . . . .
C4 C 0.1876(9) 0.3469(3) 0.4206(5) 0.0178(15) Uani 1 1 d . . . . .
C5 C 0.1368(7) 0.3095(3) 0.3530(5) 0.0151(15) Uani 1 1 d . . . . .
H5 H 0.0451 0.3125 0.3145 0.018 Uiso 1 1 calc R . . . .
C6 C 0.2046(8) 0.2130(3) 0.2962(5) 0.0162(15) Uani 1 1 d . . . . .
C7 C 0.0453(9) 0.2186(4) 0.2388(5) 0.0222(17) Uani 1 1 d . . . . .
H7A H -0.0231 0.2254 0.2713 0.033 Uiso 1 1 calc GR . . . .
H7B H 0.0188 0.1836 0.2081 0.033 Uiso 1 1 calc GR . . . .
H7C H 0.0415 0.2502 0.2016 0.033 Uiso 1 1 calc GR . . . .
C8 C 0.3083(9) 0.2022(4) 0.2402(5) 0.0215(17) Uani 1 1 d . . . . .
H8A H 0.2980 0.2331 0.2012 0.032 Uiso 1 1 calc DGR . . . .
H8B H 0.2820 0.1665 0.2113 0.032 Uiso 1 1 calc GR . . . .
H8C H 0.4092 0.2003 0.2731 0.032 Uiso 1 1 calc GR . . . .
C9 C 0.2004(9) 0.1600(3) 0.3507(6) 0.0236(18) Uani 1 1 d . . . . .
H9A H 0.2968 0.1542 0.3878 0.035 Uiso 1 1 calc GR . . . .
H9B H 0.1726 0.1266 0.3166 0.035 Uiso 1 1 calc GR . . . .
H9C H 0.1294 0.1664 0.3816 0.035 Uiso 1 1 calc GR . . . .
C10 C 0.5131(8) 0.2462(3) 0.4678(5) 0.0181(16) Uani 1 1 d . . . . .
C11 C 0.5787(9) 0.2023(3) 0.4202(5) 0.0211(17) Uani 1 1 d . . . . .
H11A H 0.5045 0.1743 0.3957 0.032 Uiso 1 1 calc GR . . . .
H11B H 0.6613 0.1833 0.4571 0.032 Uiso 1 1 calc GR . . . .
H11C H 0.6115 0.2215 0.3780 0.032 Uiso 1 1 calc DGR . . . .
C12 C 0.4723(9) 0.2151(4) 0.5381(5) 0.0252(18) Uani 1 1 d . . . . .
H12A H 0.4475 0.2429 0.5744 0.038 Uiso 1 1 calc GR . . . .
H12B H 0.5550 0.1924 0.5678 0.038 Uiso 1 1 calc GR . . . .
H12C H 0.3886 0.1905 0.5163 0.038 Uiso 1 1 calc GR . . . .
C13 C 0.6415(8) 0.2882(4) 0.5066(5) 0.0213(17) Uani 1 1 d . . . . .
H13A H 0.6673 0.3097 0.4639 0.032 Uiso 1 1 calc GR . . . .
H13B H 0.7262 0.2667 0.5368 0.032 Uiso 1 1 calc GR . . . .
H13C H 0.6107 0.3141 0.5430 0.032 Uiso 1 1 calc GR . . . .
C14 C 0.0894(7) 0.3845(3) 0.4582(5) 0.0142(15) Uani 1 1 d . . . . .
C15 C 0.0092(9) 0.3425(4) 0.5017(5) 0.0222(17) Uani 1 1 d . . . . .
H15A H -0.0551 0.3181 0.4617 0.033 Uiso 1 1 calc GR . . . .
H15B H -0.0485 0.3639 0.5309 0.033 Uiso 1 1 calc GR . . . .
H15C H 0.0809 0.3194 0.5397 0.033 Uiso 1 1 calc GR . . . .
C16 C 0.1806(8) 0.4263(4) 0.5223(5) 0.0201(16) Uani 1 1 d . . . . .
H16A H 0.2444 0.4049 0.5665 0.030 Uiso 1 1 calc GR . . . .
H16B H 0.1148 0.4498 0.5435 0.030 Uiso 1 1 calc GR . . . .
H16C H 0.2395 0.4504 0.4972 0.030 Uiso 1 1 calc GR . . . .
C17 C -0.0270(9) 0.4175(4) 0.3921(5) 0.0227(17) Uani 1 1 d . . . . .
H17A H 0.0215 0.4466 0.3682 0.034 Uiso 1 1 calc GR . . . .
H17B H -0.0972 0.4353 0.4167 0.034 Uiso 1 1 calc GR . . . .
H17C H -0.0778 0.3912 0.3500 0.034 Uiso 1 1 calc GR . . . .
C18 C 0.2823(8) 0.4912(3) 0.2385(5) 0.0144(14) Uani 1 1 d . . . . .
C19 C 0.3753(7) 0.4668(3) 0.1928(4) 0.0110(13) Uani 1 1 d . . . . .
C20 C 0.2972(8) 0.4187(3) 0.1478(4) 0.0146(14) Uani 1 1 d . . . . .
H20 H 0.3346 0.3943 0.1145 0.017 Uiso 1 1 calc R . . . .
C21 C 0.1568(8) 0.4141(3) 0.1613(4) 0.0145(14) Uani 1 1 d . . . . .
C22 C 0.1497(8) 0.4572(3) 0.2196(4) 0.0161(15) Uani 1 1 d . . . . .
H22 H 0.0704 0.4626 0.2422 0.019 Uiso 1 1 calc R . . . .
C23 C 0.2806(8) 0.5498(3) 0.2812(5) 0.0169(15) Uani 1 1 d . . . . .
C24 C 0.1902(9) 0.5467(4) 0.3453(5) 0.0254(18) Uani 1 1 d . . . . .
H24A H 0.0892 0.5368 0.3184 0.038 Uiso 1 1 calc GR . . . .
H24B H 0.1928 0.5834 0.3717 0.038 Uiso 1 1 calc GR . . . .
H24C H 0.2322 0.5179 0.3857 0.038 Uiso 1 1 calc GR . . . .
C25 C 0.4316(9) 0.5763(3) 0.3257(5) 0.0194(16) Uani 1 1 d . . . . .
H25A H 0.4824 0.5513 0.3694 0.029 Uiso 1 1 calc GR . . . .
H25B H 0.4161 0.6131 0.3481 0.029 Uiso 1 1 calc GR . . . .
H25C H 0.4903 0.5812 0.2875 0.029 Uiso 1 1 calc GR . . . .
C26 C 0.1971(9) 0.5927(3) 0.2131(5) 0.0224(17) Uani 1 1 d . . . . .
H26A H 0.2534 0.5981 0.1737 0.034 Uiso 1 1 calc GR . . . .
H26B H 0.1856 0.6291 0.2378 0.034 Uiso 1 1 calc GR . . . .
H26C H 0.1012 0.5774 0.1860 0.034 Uiso 1 1 calc GR . . . .
C27 C 0.5186(8) 0.4882(3) 0.1722(5) 0.0151(15) Uani 1 1 d . . . . .
C28 C 0.6586(9) 0.4908(3) 0.2454(5) 0.0189(15) Uani 1 1 d . . . . .
H28A H 0.6439 0.5184 0.2848 0.028 Uiso 1 1 calc GR . . . .
H28B H 0.7422 0.5020 0.2262 0.028 Uiso 1 1 calc GR . . . .
H28C H 0.6767 0.4536 0.2708 0.028 Uiso 1 1 calc GR . . . .
C29 C 0.4909(9) 0.5481(3) 0.1307(5) 0.0203(16) Uani 1 1 d . . . . .
H29A H 0.3993 0.5475 0.0882 0.030 Uiso 1 1 calc GR . . . .
H29B H 0.5709 0.5574 0.1073 0.030 Uiso 1 1 calc GR . . . .
H29C H 0.4852 0.5766 0.1710 0.030 Uiso 1 1 calc GR . . . .
C30 C 0.5574(8) 0.4493(3) 0.1072(5) 0.0176(15) Uani 1 1 d . . . . .
H30A H 0.5763 0.4109 0.1285 0.026 Uiso 1 1 calc GR . . . .
H30B H 0.6442 0.4640 0.0941 0.026 Uiso 1 1 calc GR . . . .
H30C H 0.4759 0.4488 0.0586 0.026 Uiso 1 1 calc GR . . . .
C31 C 0.0238(8) 0.3817(4) 0.1046(5) 0.0170(15) Uani 1 1 d . . . . .
C32 C -0.0954(9) 0.3680(4) 0.1497(5) 0.0204(16) Uani 1 1 d . . . . .
H32A H -0.0529 0.3444 0.1968 0.031 Uiso 1 1 calc GR . . . .
H32B H -0.1761 0.3477 0.1132 0.031 Uiso 1 1 calc GR . . . .
H32C H -0.1314 0.4032 0.1671 0.031 Uiso 1 1 calc GR . . . .
C33 C -0.0468(9) 0.4231(4) 0.0337(5) 0.0261(18) Uani 1 1 d . . . . .
H33A H -0.0695 0.4590 0.0559 0.039 Uiso 1 1 calc GR . . . .
H33B H -0.1363 0.4064 0.0000 0.039 Uiso 1 1 calc GR . . . .
H33C H 0.0214 0.4298 0.0012 0.039 Uiso 1 1 calc GR . . . .
C34 C 0.0746(9) 0.3269(4) 0.0702(5) 0.0213(17) Uani 1 1 d . . . . .
H34A H 0.1375 0.3369 0.0358 0.032 Uiso 1 1 calc GR . . . .
H34B H -0.0105 0.3063 0.0385 0.032 Uiso 1 1 calc GR . . . .
H34C H 0.1285 0.3031 0.1147 0.032 Uiso 1 1 calc GR . . . .
I1 I 0.61514(5) 0.31882(2) 0.26716(3) 0.01549(13) Uani 0.9326(12) 1 d D U P A 1
C35 C 0.5142(9) 0.4365(3) 0.4177(5) 0.0179(16) Uani 0.9326(12) 1 d D U P A 1
H35A H 0.5829 0.4572 0.3951 0.027 Uiso 0.9326(12) 1 calc R . P A 1
H35B H 0.4547 0.4634 0.4382 0.027 Uiso 0.9326(12) 1 calc R . P A 1
H35C H 0.5680 0.4124 0.4618 0.027 Uiso 0.9326(12) 1 calc R . P A 1
I1' I 0.5717(7) 0.4419(3) 0.4413(4) 0.01549(13) Uani 0.0674(12) 1 d D U P A 2
C35' C 0.527(8) 0.320(3) 0.256(5) 0.0179(16) Uani 0.0674(12) 1 d D . P A 2
H35D H 0.5974 0.3453 0.2419 0.027 Uiso 0.0674(12) 1 calc R . P A 2
H35E H 0.5774 0.2929 0.2965 0.027 Uiso 0.0674(12) 1 calc DR . P A 2
H35F H 0.4732 0.2996 0.2073 0.027 Uiso 0.0674(12) 1 calc DR . P A 2
Th1 Th 0.35223(2) 0.37635(2) 0.30961(2) 0.01116(8) Uani 1 1 d D . . . .

loop_
_atom_site_aniso_label
_atom_site_aniso_U_11
_atom_site_aniso_U_22
_atom_site_aniso_U_33
_atom_site_aniso_U_23
_atom_site_aniso_U_13
_atom_site_aniso_U_12
C1 0.017(3) 0.009(3) 0.015(4) 0.004(3) 0.004(3) 0.000(3)
C2 0.012(3) 0.019(4) 0.010(3) 0.006(3) 0.003(3) -0.002(3)
C3 0.012(3) 0.012(3) 0.016(4) 0.000(3) 0.002(3) -0.004(3)
C4 0.019(4) 0.012(3) 0.020(4) 0.003(3) 0.000(3) 0.001(3)
C5 0.007(3) 0.018(4) 0.017(4) 0.001(3) -0.002(3) 0.000(3)
C6 0.016(3) 0.010(3) 0.024(4) -0.005(3) 0.007(3) -0.001(3)
C7 0.020(4) 0.018(4) 0.027(4) -0.003(3) 0.004(3) -0.008(3)
C8 0.020(4) 0.028(4) 0.018(4) -0.007(3) 0.008(3) -0.004(3)
C9 0.017(4) 0.015(4) 0.037(5) 0.005(3) 0.003(3) -0.005(3)
C10 0.013(3) 0.018(4) 0.022(4) -0.002(3) 0.004(3) -0.001(3)
C11 0.017(4) 0.018(4) 0.028(4) 0.007(3) 0.005(3) 0.008(3)
C12 0.020(4) 0.034(5) 0.023(4) 0.010(4) 0.010(3) 0.004(3)
C13 0.012(3) 0.024(4) 0.022(4) -0.001(3) -0.005(3) 0.008(3)
C14 0.006(3) 0.021(4) 0.017(4) 0.000(3) 0.005(3) -0.001(3)
C15 0.028(4) 0.023(4) 0.020(4) -0.004(3) 0.012(3) -0.002(3)
C16 0.019(4) 0.025(4) 0.018(4) -0.001(3) 0.008(3) 0.002(3)
C17 0.024(4) 0.020(4) 0.023(4) -0.001(3) 0.004(3) 0.003(3)
C18 0.015(3) 0.011(3) 0.017(4) 0.004(3) 0.004(3) 0.004(3)
C19 0.010(3) 0.016(3) 0.009(3) 0.003(3) 0.005(2) 0.005(3)
C20 0.012(3) 0.019(4) 0.013(3) 0.004(3) 0.005(3) 0.004(3)
C21 0.017(3) 0.013(3) 0.011(3) -0.001(3) 0.000(3) -0.004(3)
C22 0.016(3) 0.018(4) 0.015(4) -0.001(3) 0.005(3) 0.002(3)
C23 0.016(3) 0.013(4) 0.021(4) 0.002(3) 0.003(3) 0.001(3)
C24 0.025(4) 0.027(4) 0.026(4) -0.010(4) 0.008(3) 0.000(3)
C25 0.023(4) 0.020(4) 0.018(4) -0.002(3) 0.010(3) 0.001(3)
C26 0.023(4) 0.016(4) 0.028(4) 0.000(3) 0.007(3) 0.008(3)
C27 0.014(3) 0.015(4) 0.018(4) 0.002(3) 0.007(3) 0.000(3)
C28 0.019(4) 0.016(4) 0.023(4) 0.004(3) 0.008(3) 0.001(3)
C29 0.020(4) 0.015(4) 0.025(4) 0.005(3) 0.004(3) 0.000(3)
C30 0.016(3) 0.023(4) 0.016(4) 0.001(3) 0.009(3) 0.000(3)
C31 0.009(3) 0.025(4) 0.017(4) -0.001(3) 0.005(3) -0.001(3)
C32 0.019(4) 0.021(4) 0.020(4) 0.002(3) 0.004(3) -0.005(3)
C33 0.024(4) 0.029(5) 0.022(4) 0.000(4) 0.001(3) -0.004(4)
C34 0.020(4) 0.022(4) 0.025(4) -0.011(3) 0.013(3) -0.007(3)
I1 0.01518(16) 0.01599(16) 0.01602(16) 0.00065(11) 0.00542(11) 0.00085(11)
C35 0.0180(16) 0.0179(16) 0.0179(16) 0.0000(2) 0.0048(5) 0.0000(2)
I1' 0.01518(16) 0.01599(16) 0.01602(16) 0.00065(11) 0.00542(11) 0.00085(11)
C35' 0.0180(16) 0.0179(16) 0.0179(16) 0.0000(2) 0.0048(5) 0.0000(2)
Th1 0.01030(12) 0.01167(12) 0.01142(13) 0.00025(9) 0.00275(8) -0.00078(8)

loop_
_atom_type_symbol
_atom_type_description
_atom_type_scat_dispersion_real
_atom_type_scat_dispersion_imag
_atom_type_scat_source
C C 0.0181 0.0091 'International Tables Vol C Tables 4.2.6.8 and 6.1.1.4'
H H 0.0000 0.0000 'International Tables Vol C Tables 4.2.6.8 and 6.1.1.4'
I I -0.3257 6.8362 'International Tables Vol C Tables 4.2.6.8 and 6.1.1.4'
Th Th -4.1491 12.3296 'International Tables Vol C Tables 4.2.6.8 and 6.1.1.4'

loop_
_geom_angle_atom_site_label_1
_geom_angle_atom_site_label_2
_geom_angle_atom_site_label_3
_geom_angle
C2 C1 C6 131.7(7)
C2 C1 Th1 74.7(4)
C5 C1 C2 106.1(6)
C5 C1 C6 121.2(6)
C5 C1 Th1 71.5(4)
C6 C1 Th1 127.1(5)
C1 C2 C10 134.6(7)
C1 C2 Th1 75.9(4)
C3 C2 C1 106.0(6)
C3 C2 C10 117.1(6)
C3 C2 Th1 72.4(4)
C10 C2 Th1 129.3(5)
C2 C3 H3 124.8
C2 C3 Th1 78.4(4)
C4 C3 C2 110.5(6)
C4 C3 H3 124.8
C4 C3 Th1 75.7(5)
Th1 C3 H3 113.2
C3 C4 C5 106.5(7)
C3 C4 C14 125.6(7)
C3 C4 Th1 75.4(5)
C5 C4 C14 125.4(7)
C5 C4 Th1 74.7(5)
C14 C4 Th1 129.6(5)
C1 C5 H5 124.5
C1 C5 Th1 79.7(4)
C4 C5 C1 110.9(6)
C4 C5 H5 124.5
C4 C5 Th1 76.1(5)
Th1 C5 H5 111.7
C1 C6 C7 110.3(6)
C1 C6 C8 114.5(6)
C8 C6 C7 106.7(7)
C9 C6 C1 108.8(7)
C9 C6 C7 105.4(6)
C9 C6 C8 110.8(7)
C6 C7 H7A 109.5
C6 C7 H7B 109.5
C6 C7 H7C 109.5
H7A C7 H7B 109.5
H7A C7 H7C 109.5
H7B C7 H7C 109.5
C6 C8 H8A 109.5
C6 C8 H8B 109.5
C6 C8 H8C 109.5
H8A C8 H8B 109.5
H8A C8 H8C 109.5
H8B C8 H8C 109.5
C6 C9 H9A 109.5
C6 C9 H9B 109.5
C6 C9 H9C 109.5
H9A C9 H9B 109.5
H9A C9 H9C 109.5
H9B C9 H9C 109.5
C11 C10 C2 117.8(7)
C11 C10 C13 105.5(6)
C12 C10 C2 107.2(6)
C12 C10 C11 108.3(7)
C12 C10 C13 107.3(7)
C13 C10 C2 110.4(6)
C10 C11 H11A 109.5
C10 C11 H11B 109.5
C10 C11 H11C 109.5
H11A C11 H11B 109.5
H11A C11 H11C 109.5
H11B C11 H11C 109.5
C10 C12 H12A 109.5
C10 C12 H12B 109.5
C10 C12 H12C 109.5
H12A C12 H12B 109.5
H12A C12 H12C 109.5
H12B C12 H12C 109.5
C10 C13 H13A 109.5
C10 C13 H13B 109.5
C10 C13 H13C 109.5
H13A C13 H13B 109.5
H13A C13 H13C 109.5
H13B C13 H13C 109.5
C4 C14 C15 105.2(6)
C4 C14 C16 112.0(6)
C4 C14 C17 111.8(6)
C15 C14 C16 108.4(6)
C15 C14 C17 108.8(6)
C16 C14 C17 110.4(7)
C14 C15 H15A 109.5
C14 C15 H15B 109.5
C14 C15 H15C 109.5
H15A C15 H15B 109.5
H15A C15 H15C 109.5
H15B C15 H15C 109.5
C14 C16 H16A 109.5
C14 C16 H16B 109.5
C14 C16 H16C 109.5
H16A C16 H16B 109.5
H16A C16 H16C 109.5
H16B C16 H16C 109.5
C14 C17 H17A 109.5
C14 C17 H17B 109.5
C14 C17 H17C 109.5
H17A C17 H17B 109.5
H17A C17 H17C 109.5
H17B C17 H17C 109.5
C19 C18 C22 106.0(6)
C19 C18 C23 133.5(7)
C19 C18 Th1 76.0(4)
C22 C18 C23 118.3(6)
C22 C18 Th1 71.0(4)
C23 C18 Th1 129.9(5)
C18 C19 C20 107.4(6)
C18 C19 C27 133.0(7)
C18 C19 Th1 75.8(4)
C20 C19 C27 118.5(6)
C20 C19 Th1 71.3(4)
C27 C19 Th1 127.1(4)
C19 C20 H20 125.1
C19 C20 Th1 79.8(4)
C21 C20 C19 109.9(6)
C21 C20 H20 125.1
C21 C20 Th1 75.5(4)
Th1 C20 H20 111.8
C20 C21 C22 106.3(6)
C20 C21 C31 124.9(7)
C20 C21 Th1 75.8(4)
C22 C21 C31 126.4(7)
C22 C21 Th1 75.1(4)
C31 C21 Th1 128.5(5)
C18 C22 H22 124.9
C18 C22 Th1 80.2(4)
C21 C22 C18 110.3(7)
C21 C22 H22 124.9
C21 C22 Th1 75.7(4)
Th1 C22 H22 111.4
C18 C23 C24 111.3(6)
C18 C23 C26 106.6(6)
C24 C23 C26 106.6(6)
C25 C23 C18 117.3(6)
C25 C23 C24 106.2(6)
C25 C23 C26 108.4(6)
C23 C24 H24A 109.5
C23 C24 H24B 109.5
C23 C24 H24C 109.5
H24A C24 H24B 109.5
H24A C24 H24C 109.5
H24B C24 H24C 109.5
C23 C25 H25A 109.5
C23 C25 H25B 109.5
C23 C25 H25C 109.5
H25A C25 H25B 109.5
H25A C25 H25C 109.5
H25B C25 H25C 109.5
C23 C26 H26A 109.5
C23 C26 H26B 109.5
C23 C26 H26C 109.5
H26A C26 H26B 109.5
H26A C26 H26C 109.5
H26B C26 H26C 109.5
C28 C27 C19 115.5(6)
C28 C27 C29 109.3(6)
C29 C27 C19 109.8(6)
C30 C27 C19 110.8(6)
C30 C27 C28 106.4(6)
C30 C27 C29 104.4(6)
C27 C28 H28A 109.5
C27 C28 H28B 109.5
C27 C28 H28C 109.5
H28A C28 H28B 109.5
H28A C28 H28C 109.5
H28B C28 H28C 109.5
C27 C29 H29A 109.5
C27 C29 H29B 109.5
C27 C29 H29C 109.5
H29A C29 H29B 109.5
H29A C29 H29C 109.5
H29B C29 H29C 109.5
C27 C30 H30A 109.5
C27 C30 H30B 109.5
C27 C30 H30C 109.5
H30A C30 H30B 109.5
H30A C30 H30C 109.5
H30B C30 H30C 109.5
C32 C31 C21 111.3(6)
C33 C31 C21 106.5(6)
C33 C31 C32 107.2(6)
C34 C31 C21 111.1(6)
C34 C31 C32 110.7(7)
C34 C31 C33 109.7(7)
C31 C32 H32A 109.5
C31 C32 H32B 109.5
C31 C32 H32C 109.5
H32A C32 H32B 109.5
H32A C32 H32C 109.5
H32B C32 H32C 109.5
C31 C33 H33A 109.5
C31 C33 H33B 109.5
C31 C33 H33C 109.5
H33A C33 H33B 109.5
H33A C33 H33C 109.5
H33B C33 H33C 109.5
C31 C34 H34A 109.5
C31 C34 H34B 109.5
C31 C34 H34C 109.5
H34A C34 H34B 109.5
H34A C34 H34C 109.5
H34B C34 H34C 109.5
H35A C35 H35B 109.5
H35A C35 H35C 109.5
H35B C35 H35C 109.5
Th1 C35 H35A 109.5
Th1 C35 H35B 109.5
Th1 C35 H35C 109.5
H35D C35' H35E 109.5
H35D C35' H35F 109.5
H35E C35' H35F 109.5
Th1 C35' H35D 109.5
Th1 C35' H35E 109.5
Th1 C35' H35F 109.5
C1 Th1 C18 148.0(2)
C1 Th1 C19 152.8(2)
C2 Th1 C1 29.4(2)
C2 Th1 C18 160.2(2)
C2 Th1 C19 170.7(2)
C3 Th1 C1 47.9(2)
C3 Th1 C2 29.2(2)
C3 Th1 C4 28.9(2)
C3 Th1 C18 131.3(2)
C3 Th1 C19 156.7(2)
C3 Th1 C20 166.2(2)
C3 Th1 C21 137.8(2)
C3 Th1 C22 123.4(2)
C4 Th1 C1 48.2(2)
C4 Th1 C2 48.3(2)
C4 Th1 C18 113.2(2)
C4 Th1 C19 140.9(2)
C4 Th1 C20 137.8(2)
C4 Th1 C21 109.1(2)
C5 Th1 C1 28.8(2)
C5 Th1 C2 47.9(2)
C5 Th1 C3 47.5(2)
C5 Th1 C4 29.2(2)
C5 Th1 C18 121.1(2)
C5 Th1 C19 139.8(2)
C5 Th1 C20 119.4(2)
C5 Th1 C21 93.7(2)
C5 Th1 C22 94.8(2)
C18 Th1 C19 28.2(2)
C20 Th1 C1 124.0(2)
C20 Th1 C2 149.4(2)
C20 Th1 C18 47.3(2)
C20 Th1 C19 28.9(2)
C21 Th1 C1 107.8(2)
C21 Th1 C2 137.1(2)
C21 Th1 C18 48.0(2)
C21 Th1 C19 47.6(2)
C21 Th1 C20 28.7(2)
C22 Th1 C1 119.5(2)
C22 Th1 C2 142.1(2)
C22 Th1 C4 96.5(2)
C22 Th1 C18 28.9(2)
C22 Th1 C19 46.9(2)
C22 Th1 C20 47.2(2)
C22 Th1 C21 29.2(2)
C35 Th1 C1 120.1(2)
C35 Th1 C2 92.2(2)
C35 Th1 C3 74.0(2)
C35 Th1 C4 89.0(3)
C35 Th1 C5 117.6(3)
C35 Th1 C18 79.2(2)
C35 Th1 C19 87.1(2)
C35 Th1 C20 115.8(3)
C35 Th1 C21 127.2(2)
C35 Th1 C22 102.3(3)
C35' Th1 C1 86.1(17)
C35' Th1 C2 83.6(17)
C35' Th1 C3 109.9(18)
C35' Th1 C4 131.0(17)
C35' Th1 C5 113.5(17)
C35' Th1 C18 115.6(17)
C35' Th1 C19 87.5(17)
C35' Th1 C20 78(2)
C35' Th1 C21 100(2)
C35' Th1 C22 125(2)

loop_
_geom_bond_atom_site_label_1
_geom_bond_atom_site_label_2
_geom_bond_distance
C1 C2 1.466(10)
C1 C5 1.420(10)
C1 C6 1.543(10)
C1 Th1 2.899(7)
C2 C3 1.436(10)
C2 C10 1.552(10)
C2 Th1 2.883(7)
C3 H3 0.9300
C3 C4 1.403(10)
C3 Th1 2.806(7)
C4 C5 1.412(11)
C4 C14 1.523(11)
C4 Th1 2.811(8)
C5 H5 0.9300
C5 Th1 2.793(7)
C6 C7 1.551(10)
C6 C8 1.547(10)
C6 C9 1.543(11)
C7 H7A 0.9600
C7 H7B 0.9600
C7 H7C 0.9600
C8 H8A 0.9600
C8 H8B 0.9600
C8 H8C 0.9600
C9 H9A 0.9600
C9 H9B 0.9600
C9 H9C 0.9600
C10 C11 1.526(11)
C10 C12 1.522(11)
C10 C13 1.550(11)
C11 H11A 0.9600
C11 H11B 0.9600
C11 H11C 0.9600
C12 H12A 0.9600
C12 H12B 0.9600
C12 H12C 0.9600
C13 H13A 0.9600
C13 H13B 0.9600
C13 H13C 0.9600
C14 C15 1.532(10)
C14 C16 1.533(10)
C14 C17 1.540(10)
C15 H15A 0.9600
C15 H15B 0.9600
C15 H15C 0.9600
C16 H16A 0.9600
C16 H16B 0.9600
C16 H16C 0.9600
C17 H17A 0.9600
C17 H17B 0.9600
C17 H17C 0.9600
C18 C19 1.426(10)
C18 C22 1.434(11)
C18 C23 1.541(10)
C18 Th1 2.927(7)
C19 C20 1.437(11)
C19 C27 1.554(10)
C19 Th1 2.929(7)
C20 H20 0.9300
C20 C21 1.397(10)
C20 Th1 2.820(7)
C21 C22 1.417(10)
C21 C31 1.547(10)
C21 Th1 2.817(7)
C22 H22 0.9300
C22 Th1 2.808(7)
C23 C24 1.544(11)
C23 C25 1.541(10)
C23 C26 1.564(10)
C24 H24A 0.9600
C24 H24B 0.9600
C24 H24C 0.9600
C25 H25A 0.9600
C25 H25B 0.9600
C25 H25C 0.9600
C26 H26A 0.9600
C26 H26B 0.9600
C26 H26C 0.9600
C27 C28 1.543(10)
C27 C29 1.547(10)
C27 C30 1.537(10)
C28 H28A 0.9600
C28 H28B 0.9600
C28 H28C 0.9600
C29 H29A 0.9600
C29 H29B 0.9600
C29 H29C 0.9600
C30 H30A 0.9600
C30 H30B 0.9600
C30 H30C 0.9600
C31 C32 1.543(10)
C31 C33 1.540(11)
C31 C34 1.527(11)
C32 H32A 0.9600
C32 H32B 0.9600
C32 H32C 0.9600
C33 H33A 0.9600
C33 H33B 0.9600
C33 H33C 0.9600
C34 H34A 0.9600
C34 H34B 0.9600
C34 H34C 0.9600
I1 Th1 3.0484(6)
C35 H35A 0.9600
C35 H35B 0.9600
C35 H35C 0.9600
C35 Th1 2.470(7)
I1' Th1 3.006(6)
C35' H35D 0.9600
C35' H35E 0.9600
C35' H35F 0.9600
C35' Th1 2.450(10)
